data_4027030
loop_
_publ_author_name
'Ulf Scheffler'
'Rainer Mahrwald'

_publ_section_title
;
 Histidine-Catalyzed Asymmetric Aldol Addition of Enolizable Aldehydes:
 Insights into its Mechanism
;
_journal_name_full 'Journal of Organic Chemistry'
_journal_page_first 2310
_journal_page_last 2330
_journal_paper_doi 10.1021/jo202558f
_journal_volume 77
_journal_year 2012
_chemical_absolute_configuration syn
_chemical_formula_moiety 'C8 H16 O4'
_chemical_formula_sum 'C8 H16 O4'
_chemical_formula_weight 176.21
_chemical_name_systematic
; 
 (3S, 4S, 5R)-3-Ethyl-5-(hydroxymethyl)-3-methyltetrahydrofuran-2,4-diol 
;
_space_group_IT_number 4
_symmetry_cell_setting monoclinic
_symmetry_Int_Tables_number 4
_symmetry_space_group_name_Hall 'P 2yb'
_symmetry_space_group_name_H-M 'P 1 21 1'
_atom_sites_solution_hydrogens geom
_atom_sites_solution_primary direct
_atom_sites_solution_secondary difmap
_audit_creation_method SHELXL-97
_cell_angle_alpha 90.00
_cell_angle_beta 104.406(5)
_cell_angle_gamma 90.00
_cell_formula_units_Z 2
_cell_length_a 6.0355(4)
_cell_length_b 8.5641(4)
_cell_length_c 8.9483(6)
_cell_measurement_reflns_used 8797
_cell_measurement_temperature 100(2)
_cell_measurement_theta_max 29.48
_cell_measurement_theta_min 2.35
_cell_volume 447.98(5)
_computing_cell_refinement 'STOE X-AREA'
_computing_data_collection 'STOE X-AREA'
_computing_data_reduction XPREP
_computing_structure_refinement 'SHELXL-97 (Sheldrick, 1997)'
_computing_structure_solution 'SHELXS-97 (Sheldrick, 1990)'
_diffrn_ambient_temperature 100(2)
_diffrn_detector 'image plate (34 cm diameter)'
_diffrn_detector_area_resol_mean 6.67
_diffrn_detector_type STOE
_diffrn_measured_fraction_theta_full 0.992
_diffrn_measured_fraction_theta_max 0.992
_diffrn_measurement_details ' 289 frames, detector distance = 100 mm'
_diffrn_measurement_device '2-circle goniometer'
_diffrn_measurement_device_type 'STOE IPDS 2T'
_diffrn_measurement_method 'rotation method'
_diffrn_radiation_collimation '0.5 mm diameter, monocapillary'
_diffrn_radiation_monochromator 'plane graphite'
_diffrn_radiation_polarisn_norm 0
_diffrn_radiation_type 'Mo K\a'
_diffrn_radiation_wavelength 0.71073
_diffrn_reflns_av_R_equivalents 0.0382
_diffrn_reflns_av_unetI/netI 0.0528
_diffrn_reflns_limit_h_max 8
_diffrn_reflns_limit_h_min -8
_diffrn_reflns_limit_k_max 11
_diffrn_reflns_limit_k_min -11
_diffrn_reflns_limit_l_max 12
_diffrn_reflns_limit_l_min -12
_diffrn_reflns_number 6755
_diffrn_reflns_theta_full 29.22
_diffrn_reflns_theta_max 29.22
_diffrn_reflns_theta_min 2.35
_diffrn_source 'sealed x-ray tube, 12 x 0.4 mm long-fine focus'
_diffrn_source_current 45
_diffrn_source_power 2.25
_diffrn_source_voltage 50
_exptl_absorpt_coefficient_mu 0.104
_exptl_absorpt_correction_type none
_exptl_crystal_colour colorless
_exptl_crystal_density_diffrn 1.306
_exptl_crystal_description fragment
_exptl_crystal_F_000 192
_exptl_crystal_size_max 0.20
_exptl_crystal_size_mid 0.12
_exptl_crystal_size_min 0.08
_refine_diff_density_max 0.151
_refine_diff_density_min -0.188
_refine_diff_density_rms 0.034
_refine_ls_extinction_method none
_refine_ls_goodness_of_fit_ref 0.859
_refine_ls_hydrogen_treatment constr
_refine_ls_matrix_type full
_refine_ls_number_parameters 114
_refine_ls_number_reflns 2323
_refine_ls_number_restraints 1
_refine_ls_restrained_S_all 0.859
_refine_ls_R_factor_all 0.0358
_refine_ls_R_factor_gt 0.0275
_refine_ls_shift/su_max 0.000
_refine_ls_shift/su_mean 0.000
_refine_ls_structure_factor_coef Fsqd
_refine_ls_weighting_details 'calc w=1/[\s^2^(Fo^2^)+(0.0275P)^2^+0.0000P] where P=(Fo^2^+2Fc^2^)/3'
_refine_ls_weighting_scheme calc
_refine_ls_wR_factor_gt 0.0519
_refine_ls_wR_factor_ref 0.0532
_reflns_d_resolution_high 0.728
_reflns_d_resolution_low 8.667
_reflns_limit_h_max 7
_reflns_limit_h_min -8
_reflns_limit_k_max 11
_reflns_limit_k_min -11
_reflns_limit_l_max 12
_reflns_limit_l_min 0
_reflns_number_gt 1133
_reflns_number_total 1284
_reflns_threshold_expression >2sigma(I)
_cod_data_source_file jo202558f_23s34a29.cif
_cod_data_source_block c:scheff23
_cod_original_sg_symbol_H-M 'P 21'
_cod_database_code 4027030

loop_
_symmetry_equiv_pos_as_xyz
'x, y, z'
'-x, y+1/2, -z'

loop_
_atom_site_label
_atom_site_type_symbol
_atom_site_fract_x
_atom_site_fract_y
_atom_site_fract_z
_atom_site_U_iso_or_equiv
_atom_site_adp_type
_atom_site_occupancy
_atom_site_symmetry_multiplicity
_atom_site_calc_flag
_atom_site_refinement_flags
C1 C 0.8543(2) 0.35522(15) -0.12967(14) 0.0183(2) Uani 1 1 d .
H1A H 0.7647 0.2664 -0.1845 0.022 Uiso 1 1 calc R
H1B H 0.7589 0.4503 -0.1546 0.022 Uiso 1 1 calc R
C2 C 0.9045(2) 0.32611(12) 0.04150(14) 0.0153(2) Uani 1 1 d .
H2 H 1.0219 0.2417 0.0699 0.018 Uiso 1 1 calc R
C3 C 0.8582(2) 0.49970(14) 0.23496(13) 0.0154(2) Uani 1 1 d .
H3 H 0.9613 0.5365 0.3342 0.018 Uiso 1 1 calc R
C4 C 0.7438(2) 0.34590(13) 0.26111(13) 0.0149(2) Uani 1 1 d .
C5 C 0.6936(2) 0.28066(12) 0.09651(14) 0.0146(2) Uani 1 1 d .
H5 H 0.5573 0.3359 0.0316 0.018 Uiso 1 1 calc R
C6 C 0.9197(2) 0.24336(14) 0.37194(14) 0.0184(3) Uani 1 1 d .
H6A H 1.0570 0.2326 0.3329 0.022 Uiso 1 1 calc R
H6B H 0.8537 0.1400 0.3794 0.022 Uiso 1 1 calc R
H6C H 0.9608 0.2921 0.4742 0.022 Uiso 1 1 calc R
C7 C 0.5242(2) 0.36430(16) 0.31536(15) 0.0195(3) Uani 1 1 d .
H7A H 0.4102 0.4203 0.2344 0.023 Uiso 1 1 calc R
H7B H 0.4620 0.2591 0.3261 0.023 Uiso 1 1 calc R
C8 C 0.5514(3) 0.45131(19) 0.46744(17) 0.0316(3) Uani 1 1 d .
H8A H 0.5932 0.5602 0.4545 0.038 Uiso 1 1 calc R
H8B H 0.6717 0.4016 0.5472 0.038 Uiso 1 1 calc R
H8C H 0.4067 0.4482 0.4984 0.038 Uiso 1 1 calc R
O1 O 1.05566(15) 0.37448(10) -0.18470(10) 0.01946(19) Uani 1 1 d .
H1 H 1.1284 0.4532 -0.1428 0.029 Uiso 1 1 calc R
O2 O 0.98987(14) 0.46588(10) 0.12633(10) 0.01743(19) Uani 1 1 d .
O3 O 0.69225(15) 0.61469(10) 0.17599(10) 0.01910(19) Uani 1 1 d .
H3A H 0.7573 0.7006 0.1713 0.029 Uiso 1 1 calc R
O4 O 0.65101(14) 0.11744(10) 0.08818(10) 0.01791(18) Uani 1 1 d .
H4 H 0.5447 0.0976 0.0101 0.027 Uiso 1 1 calc R

loop_
_atom_site_aniso_label
_atom_site_aniso_U_11
_atom_site_aniso_U_22
_atom_site_aniso_U_33
_atom_site_aniso_U_23
_atom_site_aniso_U_13
_atom_site_aniso_U_12
C1 0.0213(6) 0.0154(6) 0.0182(6) 0.0008(4) 0.0051(5) 0.0001(5)
C2 0.0160(6) 0.0106(6) 0.0183(6) -0.0006(4) 0.0024(5) 0.0011(4)
C3 0.0171(6) 0.0131(6) 0.0146(5) 0.0009(4) 0.0014(5) 0.0008(4)
C4 0.0159(6) 0.0124(6) 0.0156(6) 0.0002(4) 0.0022(5) 0.0006(5)
C5 0.0173(6) 0.0085(5) 0.0168(6) 0.0015(4) 0.0017(5) 0.0002(4)
C6 0.0203(6) 0.0171(6) 0.0168(6) 0.0033(4) 0.0024(5) 0.0016(5)
C7 0.0190(6) 0.0180(6) 0.0216(6) 0.0000(5) 0.0057(5) 0.0001(5)
C8 0.0279(7) 0.0452(9) 0.0238(7) -0.0081(6) 0.0102(6) 0.0021(7)
O1 0.0263(5) 0.0125(4) 0.0217(4) -0.0021(3) 0.0101(4) -0.0032(4)
O2 0.0195(4) 0.0132(4) 0.0197(4) -0.0017(3) 0.0052(4) -0.0025(3)
O3 0.0204(4) 0.0094(4) 0.0256(5) 0.0015(4) 0.0021(4) 0.0006(3)
O4 0.0207(5) 0.0094(4) 0.0220(4) -0.0005(4) 0.0021(3) -0.0017(4)

loop_
_atom_type_symbol
_atom_type_description
_atom_type_scat_dispersion_real
_atom_type_scat_dispersion_imag
_atom_type_scat_source
C C 0.0033 0.0016 'International Tables Vol C Tables 4.2.6.8 and 6.1.1.4'
H H 0.0000 0.0000 'International Tables Vol C Tables 4.2.6.8 and 6.1.1.4'
O O 0.0106 0.0060 'International Tables Vol C Tables 4.2.6.8 and 6.1.1.4'

loop_
_geom_angle_atom_site_label_1
_geom_angle_atom_site_label_2
_geom_angle_atom_site_label_3
_geom_angle
O1 C1 C2 113.32(10)
O1 C1 H1A 108.9
C2 C1 H1A 108.9
O1 C1 H1B 108.9
C2 C1 H1B 108.9
H1A C1 H1B 107.7
O2 C2 C1 110.67(10)
O2 C2 C5 105.03(9)
C1 C2 C5 113.41(10)
O2 C2 H2 109.2
C1 C2 H2 109.2
C5 C2 H2 109.2
O3 C3 O2 110.50(9)
O3 C3 C4 110.63(9)
O2 C3 C4 106.11(9)
O3 C3 H3 109.8
O2 C3 H3 109.8
C4 C3 H3 109.8
C7 C4 C3 114.79(10)
C7 C4 C5 111.26(10)
C3 C4 C5 98.95(9)
C7 C4 C6 111.63(10)
C3 C4 C6 108.95(9)
C5 C4 C6 110.59(10)
O4 C5 C2 112.88(10)
O4 C5 C4 113.53(9)
C2 C5 C4 103.62(10)
O4 C5 H5 108.9
C2 C5 H5 108.9
C4 C5 H5 108.9
C4 C6 H6A 109.5
C4 C6 H6B 109.5
H6A C6 H6B 109.5
C4 C6 H6C 109.5
H6A C6 H6C 109.5
H6B C6 H6C 109.5
C8 C7 C4 115.13(11)
C8 C7 H7A 108.5
C4 C7 H7A 108.5
C8 C7 H7B 108.5
C4 C7 H7B 108.5
H7A C7 H7B 107.5
C7 C8 H8A 109.5
C7 C8 H8B 109.5
H8A C8 H8B 109.5
C7 C8 H8C 109.5
H8A C8 H8C 109.5
H8B C8 H8C 109.5
C1 O1 H1 109.5
C3 O2 C2 109.87(9)
C3 O3 H3A 109.5
C5 O4 H4 109.5

loop_
_geom_bond_atom_site_label_1
_geom_bond_atom_site_label_2
_geom_bond_distance
C1 O1 1.4299(15)
C1 C2 1.5063(16)
C1 H1A 0.9900
C1 H1B 0.9900
C2 O2 1.4421(14)
C2 C5 1.5255(18)
C2 H2 1.0000
C3 O3 1.4102(14)
C3 O2 1.4298(15)
C3 C4 1.5319(16)
C3 H3 1.0000
C4 C7 1.5288(17)
C4 C5 1.5333(16)
C4 C6 1.5357(16)
C5 O4 1.4199(13)
C5 H5 1.0000
C6 H6A 0.9800
C6 H6B 0.9800
C6 H6C 0.9800
C7 C8 1.5243(19)
C7 H7A 0.9900
C7 H7B 0.9900
C8 H8A 0.9800
C8 H8B 0.9800
C8 H8C 0.9800
O1 H1 0.8400
O3 H3A 0.8400
O4 H4 0.8400

loop_
_geom_torsion_atom_site_label_1
_geom_torsion_atom_site_label_2
_geom_torsion_atom_site_label_3
_geom_torsion_atom_site_label_4
_geom_torsion
O1 C1 C2 O2 71.19(12)
O1 C1 C2 C5 -171.08(9)
O3 C3 C4 C7 -35.46(14)
O2 C3 C4 C7 -155.35(9)
O3 C3 C4 C5 83.04(11)
O2 C3 C4 C5 -36.85(11)
O3 C3 C4 C6 -161.47(9)
O2 C3 C4 C6 78.65(11)
O2 C2 C5 O4 -151.27(9)
C1 C2 C5 O4 87.77(12)
O2 C2 C5 C4 -28.03(11)
C1 C2 C5 C4 -149.00(9)
C7 C4 C5 O4 -77.40(12)
C3 C4 C5 O4 161.49(9)
C6 C4 C5 O4 47.26(14)
C7 C4 C5 C2 159.79(9)
C3 C4 C5 C2 38.68(10)
C6 C4 C5 C2 -75.55(11)
C3 C4 C7 C8 -59.71(15)
C5 C4 C7 C8 -171.03(11)
C6 C4 C7 C8 64.90(14)
O3 C3 O2 C2 -98.90(10)
C4 C3 O2 C2 21.07(12)
C1 C2 O2 C3 127.23(10)
C5 C2 O2 C3 4.48(12)
